data_4335430
loop_
_publ_author_name
'Sang Ho Lim'
'Seth M. Cohen'

_publ_section_title
;
 Self-Assembled Supramolecular Clusters Based on Phosphines and Coinage
 Metals: Tetrahedra, Helicates, and Mesocates
;
_journal_name_full 'Inorganic Chemistry'
_journal_page_first 7862
_journal_page_last 7872
_journal_paper_doi 10.1021/ic302840x
_journal_volume 52
_journal_year 2013
_chemical_formula_moiety 'C102 H72 Cu2 I2 P6, C H2 Cl2'
_chemical_formula_sum 'C103 H74 Cl2 Cu2 I2 P6'
_chemical_formula_weight 1949.22
_chemical_name_common '[Cu2(1,4-dppeb)3]I2'
_chemical_name_systematic
; 
 ? 
;
_space_group_IT_number 29
_symmetry_cell_setting orthorhombic
_symmetry_space_group_name_Hall 'P 2c -2ac'
_symmetry_space_group_name_H-M 'P c a 21'
_atom_sites_solution_hydrogens geom
_atom_sites_solution_primary direct
_atom_sites_solution_secondary difmap
_audit_creation_method SHELXL-97
_cell_angle_alpha 90.00
_cell_angle_beta 90.00
_cell_angle_gamma 90.00
_cell_formula_units_Z 4
_cell_length_a 41.848(2)
_cell_length_b 10.7417(6)
_cell_length_c 19.6602(12)
_cell_measurement_reflns_used 9935
_cell_measurement_temperature 100(2)
_cell_measurement_theta_max 70.60
_cell_measurement_theta_min 3.08
_cell_volume 8837.6(8)
_computing_cell_refinement 'Bruker SMART'
_computing_data_collection 'Bruker SMART'
_computing_data_reduction 'Bruker SAINT'
_computing_molecular_graphics 'Bruker SHELXTL'
_computing_publication_material 'Bruker SHELXTL'
_computing_structure_refinement 'SHELXL-97 (Sheldrick, 2008)'
_computing_structure_solution 'SHELXS-97 (Sheldrick, 2008)'
_diffrn_ambient_temperature 100(2)
_diffrn_measured_fraction_theta_full 0.973
_diffrn_measured_fraction_theta_max 0.973
_diffrn_measurement_device_type 'CCD area detector'
_diffrn_measurement_method 'phi and omega scans'
_diffrn_radiation_monochromator graphite
_diffrn_radiation_source 'fine-focus sealed tube'
_diffrn_radiation_type CuK\a
_diffrn_radiation_wavelength 1.54178
_diffrn_reflns_av_R_equivalents 0.0372
_diffrn_reflns_av_sigmaI/netI 0.0557
_diffrn_reflns_limit_h_max 49
_diffrn_reflns_limit_h_min -50
_diffrn_reflns_limit_k_max 11
_diffrn_reflns_limit_k_min -12
_diffrn_reflns_limit_l_max 19
_diffrn_reflns_limit_l_min -23
_diffrn_reflns_number 27538
_diffrn_reflns_theta_full 68.25
_diffrn_reflns_theta_max 68.25
_diffrn_reflns_theta_min 2.11
_exptl_absorpt_coefficient_mu 8.030
_exptl_absorpt_correction_T_max 0.382
_exptl_absorpt_correction_T_min 0.221
_exptl_absorpt_correction_type multi-scan
_exptl_absorpt_process_details SADABS
_exptl_crystal_colour colorless
_exptl_crystal_density_diffrn 1.465
_exptl_crystal_description block
_exptl_crystal_F_000 3920
_exptl_crystal_size_max 0.23
_exptl_crystal_size_mid 0.18
_exptl_crystal_size_min 0.12
_refine_diff_density_max 1.970
_refine_diff_density_min -3.013
_refine_diff_density_rms 0.198
_refine_ls_abs_structure_details 'Flack H D (1983), Acta Cryst. A39, 876-881'
_refine_ls_abs_structure_Flack 0.000(17)
_refine_ls_extinction_method SHELXL
_refine_ls_goodness_of_fit_ref 1.179
_refine_ls_hydrogen_treatment constr
_refine_ls_matrix_type full
_refine_ls_number_parameters 957
_refine_ls_number_reflns 12790
_refine_ls_number_restraints 1
_refine_ls_restrained_S_all 1.178
_refine_ls_R_factor_all 0.0728
_refine_ls_R_factor_gt 0.0551
_refine_ls_shift/su_max 0.008
_refine_ls_shift/su_mean 0.000
_refine_ls_structure_factor_coef Fsqd
_refine_ls_weighting_details 'calc w=1/[\s^2^(Fo^2^)+(0.0977P)^2^+26.5155P] where P=(Fo^2^+2Fc^2^)/3'
_refine_ls_weighting_scheme calc
_refine_ls_wR_factor_gt 0.1414
_refine_ls_wR_factor_ref 0.1791
_reflns_number_gt 11047
_reflns_number_total 12790
_reflns_threshold_expression >2sigma(I)
_cod_data_source_file ic302840x_si_002_05.cif
_cod_data_source_block '[Cu2[1,4-dppeb]3]I2'
_cod_original_cell_volume 8837.7(9)
_cod_database_code 4335430

loop_
_symmetry_equiv_pos_as_xyz
'x, y, z'
'-x, -y, z+1/2'
'x+1/2, -y, z'
'-x+1/2, y, z+1/2'

loop_
_atom_site_label
_atom_site_type_symbol
_atom_site_fract_x
_atom_site_fract_y
_atom_site_fract_z
_atom_site_U_iso_or_equiv
_atom_site_adp_type
_atom_site_occupancy
_atom_site_symmetry_multiplicity
_atom_site_calc_flag
_atom_site_refinement_flags
_atom_site_disorder_assembly
_atom_site_disorder_group
Cu1 Cu 0.28536(3) 0.88437(13) 0.68431(7) 0.0210(3) Uani 1 1 d . . .
Cu2 Cu 0.48004(3) 0.37119(14) 0.25882(7) 0.0234(3) Uani 1 1 d . . .
I1 I 0.244043(13) 0.97240(6) 0.77354(3) 0.02566(15) Uani 1 1 d . . .
I2 I 0.522493(14) 0.26119(6) 0.17933(4) 0.02940(16) Uani 1 1 d . . .
P1 P 0.25985(5) 0.8448(3) 0.58287(12) 0.0223(5) Uani 1 1 d . A .
P2 P 0.43713(5) 0.4319(3) 0.19270(13) 0.0237(5) Uani 1 1 d . . .
P3 P 0.32137(5) 1.0413(2) 0.66012(13) 0.0217(5) Uani 1 1 d . . .
P4 P 0.50117(6) 0.5494(2) 0.30555(13) 0.0233(5) Uani 1 1 d . B .
P5 P 0.31213(5) 0.7273(2) 0.73900(13) 0.0224(5) Uani 1 1 d . . .
P6 P 0.46262(6) 0.2212(3) 0.33414(13) 0.0233(5) Uani 1 1 d . . .
C1 C 0.2414(2) 0.9856(11) 0.5444(6) 0.028(2) Uani 1 1 d . . .
C2 C 0.2290(2) 1.0707(10) 0.5871(5) 0.026(2) Uani 1 1 d . . .
H2 H 0.2302 1.0584 0.6349 0.031 Uiso 1 1 calc R . .
C3 C 0.2143(3) 1.1776(12) 0.5608(6) 0.035(3) Uani 1 1 d . . .
H3 H 0.2058 1.2386 0.5908 0.042 Uiso 1 1 calc R . .
C4 C 0.2121(3) 1.1941(12) 0.4911(7) 0.036(3) Uani 1 1 d . . .
H4 H 0.2019 1.2657 0.4730 0.044 Uiso 1 1 calc R . .
C5 C 0.2251(3) 1.1048(11) 0.4478(5) 0.030(2) Uani 1 1 d . . .
H5 H 0.2240 1.1164 0.4000 0.035 Uiso 1 1 calc R . .
C6 C 0.2400(2) 0.9971(10) 0.4742(6) 0.027(2) Uani 1 1 d . . .
H6 H 0.2488 0.9352 0.4451 0.033 Uiso 1 1 calc R . .
C8 C 0.22116(19) 0.6650(9) 0.5167(4) 0.0528(15) Uani 1 1 d G A .
H8 H 0.2365 0.6676 0.4811 0.063 Uiso 1 1 calc R . .
C7 C 0.22614(19) 0.7332(9) 0.5759(4) 0.0528(15) Uani 1 1 d G . .
C11 C 0.2037(2) 0.7294(9) 0.6279(4) 0.0528(15) Uani 1 1 d G A 1
H11 H 0.2071 0.7760 0.6684 0.063 Uiso 1 1 calc R A 1
C12 C 0.17627(19) 0.6576(9) 0.6209(4) 0.0528(15) Uani 1 1 d G . .
H12 H 0.1609 0.6551 0.6565 0.063 Uiso 1 1 calc R A 1
C10 C 0.17129(18) 0.5895(9) 0.5617(4) 0.0528(15) Uani 1 1 d G A 1
H10 H 0.1525 0.5404 0.5569 0.063 Uiso 1 1 calc R A 1
C9 C 0.1937(2) 0.5932(9) 0.5096(4) 0.0528(15) Uani 1 1 d G . .
H9 H 0.1903 0.5466 0.4692 0.063 Uiso 1 1 calc R A 1
C13 C 0.2857(2) 0.7898(10) 0.5178(5) 0.026(2) Uani 1 1 d . . .
C14 C 0.3024(2) 0.7506(10) 0.4740(6) 0.027(2) Uani 1 1 d . A .
C15 C 0.3220(2) 0.6989(10) 0.4219(5) 0.025(2) Uani 1 1 d . . .
C16 C 0.3244(2) 0.7513(10) 0.3571(5) 0.025(2) Uani 1 1 d . A .
H16 H 0.3122 0.8231 0.3461 0.030 Uiso 1 1 calc R . .
C17 C 0.3397(3) 0.5884(12) 0.4359(6) 0.036(3) Uani 1 1 d . A .
H17 H 0.3379 0.5498 0.4792 0.043 Uiso 1 1 calc R . .
C18 C 0.3443(2) 0.6994(11) 0.3088(5) 0.028(2) Uani 1 1 d . . .
H18 H 0.3456 0.7358 0.2649 0.034 Uiso 1 1 calc R A .
C19 C 0.3590(3) 0.5381(13) 0.3881(7) 0.043(3) Uani 1 1 d . . .
H19 H 0.3704 0.4638 0.3981 0.052 Uiso 1 1 calc R A .
C20 C 0.3625(2) 0.5941(11) 0.3239(6) 0.029(2) Uani 1 1 d . A .
C21 C 0.3854(2) 0.5424(10) 0.2758(6) 0.030(2) Uani 1 1 d . . .
C22 C 0.4050(3) 0.4957(11) 0.2400(6) 0.030(2) Uani 1 1 d . A .
C23 C 0.4433(3) 0.5507(10) 0.1288(6) 0.028(2) Uani 1 1 d . . .
C24 C 0.4211(3) 0.6408(11) 0.1119(6) 0.034(2) Uani 1 1 d . . .
H24 H 0.4018 0.6457 0.1372 0.040 Uiso 1 1 calc R . .
C25 C 0.4261(3) 0.7230(11) 0.0599(7) 0.038(3) Uani 1 1 d . . .
H25 H 0.4100 0.7821 0.0488 0.046 Uiso 1 1 calc R . .
C26 C 0.4543(3) 0.7209(10) 0.0232(7) 0.037(3) Uani 1 1 d . . .
H26 H 0.4575 0.7770 -0.0135 0.044 Uiso 1 1 calc R . .
C27 C 0.4775(3) 0.6376(14) 0.0404(8) 0.050(3) Uani 1 1 d . . .
H27 H 0.4973 0.6383 0.0167 0.061 Uiso 1 1 calc R . .
C28 C 0.4725(3) 0.5508(12) 0.0924(7) 0.036(3) Uani 1 1 d . . .
H28 H 0.4887 0.4920 0.1032 0.043 Uiso 1 1 calc R . .
C29 C 0.4161(2) 0.3111(11) 0.1412(5) 0.027(2) Uani 1 1 d . . .
C30 C 0.4320(3) 0.2046(11) 0.1254(6) 0.032(2) Uani 1 1 d . . .
H30 H 0.4532 0.1920 0.1414 0.038 Uiso 1 1 calc R . .
C31 C 0.4171(3) 0.1133(13) 0.0854(6) 0.041(3) Uani 1 1 d . . .
H31 H 0.4276 0.0370 0.0754 0.049 Uiso 1 1 calc R . .
C32 C 0.3867(3) 0.1371(14) 0.0607(7) 0.050(3) Uani 1 1 d . . .
H32 H 0.3766 0.0777 0.0320 0.059 Uiso 1 1 calc R . .
C33 C 0.3710(3) 0.2447(13) 0.0769(8) 0.048(3) Uani 1 1 d . . .
H33 H 0.3502 0.2602 0.0594 0.058 Uiso 1 1 calc R . .
C34 C 0.3854(3) 0.3298(12) 0.1184(7) 0.040(3) Uani 1 1 d . . .
H34 H 0.3741 0.4026 0.1317 0.049 Uiso 1 1 calc R . .
C35 C 0.3036(2) 1.1793(11) 0.6212(6) 0.030(2) Uani 1 1 d . . .
C36 C 0.2905(2) 1.2704(10) 0.6636(7) 0.032(3) Uani 1 1 d . . .
H36 H 0.2907 1.2605 0.7117 0.038 Uiso 1 1 calc R . .
C37 C 0.2769(3) 1.3790(12) 0.6332(7) 0.041(3) Uani 1 1 d . . .
H37 H 0.2682 1.4424 0.6614 0.050 Uiso 1 1 calc R . .
C38 C 0.2761(3) 1.3930(11) 0.5649(8) 0.043(3) Uani 1 1 d . . .
H38 H 0.2669 1.4653 0.5451 0.052 Uiso 1 1 calc R . .
C39 C 0.2894(3) 1.2977(13) 0.5230(7) 0.042(3) Uani 1 1 d . . .
H39 H 0.2891 1.3071 0.4750 0.050 Uiso 1 1 calc R . .
C40 C 0.3023(2) 1.1945(10) 0.5507(5) 0.026(2) Uani 1 1 d . . .
H40 H 0.3107 1.1314 0.5219 0.031 Uiso 1 1 calc R . .
C41 C 0.3449(2) 1.1085(10) 0.7301(5) 0.024(2) Uani 1 1 d . . .
C42 C 0.3736(3) 1.1727(12) 0.7188(6) 0.038(3) Uani 1 1 d . . .
H42 H 0.3815 1.1831 0.6738 0.046 Uiso 1 1 calc R . .
C43 C 0.3904(3) 1.2206(12) 0.7731(8) 0.047(3) Uani 1 1 d . . .
H43 H 0.4101 1.2627 0.7653 0.056 Uiso 1 1 calc R . .
C44 C 0.3787(3) 1.2080(13) 0.8403(8) 0.046(3) Uani 1 1 d . . .
H44 H 0.3903 1.2421 0.8775 0.055 Uiso 1 1 calc R . .
C45 C 0.3506(3) 1.1459(11) 0.8512(6) 0.037(3) Uani 1 1 d . . .
H45 H 0.3425 1.1377 0.8961 0.044 Uiso 1 1 calc R . .
C46 C 0.3336(2) 1.0938(9) 0.7957(5) 0.024(2) Uani 1 1 d . . .
H46 H 0.3144 1.0489 0.8036 0.029 Uiso 1 1 calc R . .
C47 C 0.3510(2) 1.0007(11) 0.6013(6) 0.029(2) Uani 1 1 d . . .
C48 C 0.3709(2) 0.9628(10) 0.5599(5) 0.025(2) Uani 1 1 d . . .
C49 C 0.3940(2) 0.9106(9) 0.5146(5) 0.022(2) Uani 1 1 d . . .
C50 C 0.3874(2) 0.8971(11) 0.4448(6) 0.031(2) Uani 1 1 d . . .
H50 H 0.3684 0.9317 0.4263 0.037 Uiso 1 1 calc R . .
C51 C 0.4230(2) 0.8648(9) 0.5395(5) 0.025(2) Uani 1 1 d . . .
H51 H 0.4286 0.8775 0.5858 0.030 Uiso 1 1 calc R . .
C52 C 0.4081(2) 0.8349(10) 0.4034(5) 0.027(2) Uani 1 1 d . . .
H52 H 0.4033 0.8260 0.3565 0.032 Uiso 1 1 calc R . .
C53 C 0.4434(2) 0.8014(10) 0.4969(5) 0.026(2) Uani 1 1 d . . .
H53 H 0.4627 0.7686 0.5147 0.032 Uiso 1 1 calc R . .
C54 C 0.4363(2) 0.7842(9) 0.4290(5) 0.0200(19) Uani 1 1 d . . .
C55 C 0.4571(2) 0.7081(9) 0.3871(5) 0.021(2) Uani 1 1 d . . .
C56 C 0.4746(2) 0.6434(11) 0.3539(5) 0.029(2) Uani 1 1 d . . .
C57 C 0.5362(2) 0.5363(11) 0.3638(6) 0.030(2) Uani 1 1 d . . .
C58 C 0.5394(3) 0.6112(10) 0.4209(6) 0.031(2) Uani 1 1 d . . .
H58 H 0.5226 0.6660 0.4337 0.037 Uiso 1 1 calc R . .
C59 C 0.5668(3) 0.6055(11) 0.4585(6) 0.034(3) Uani 1 1 d . . .
H59 H 0.5692 0.6561 0.4978 0.041 Uiso 1 1 calc R . .
C60 C 0.5916(3) 0.5248(11) 0.4390(6) 0.037(3) Uani 1 1 d . . .
H60 H 0.6109 0.5226 0.4644 0.045 Uiso 1 1 calc R . .
C61 C 0.5880(3) 0.4497(12) 0.3838(7) 0.040(3) Uani 1 1 d . . .
H61 H 0.6046 0.3938 0.3715 0.048 Uiso 1 1 calc R . .
C62 C 0.5601(3) 0.4544(11) 0.3454(6) 0.034(2) Uani 1 1 d . . .
H62 H 0.5576 0.4018 0.3070 0.040 Uiso 1 1 calc R . .
C63 C 0.5160(4) 0.6626(13) 0.2420(8) 0.0536(15) Uani 1 1 d . . .
C64 C 0.5382(4) 0.6248(13) 0.1969(7) 0.0536(15) Uani 1 1 d . B .
H64 H 0.5454 0.5411 0.1988 0.064 Uiso 1 1 calc R . .
C65 C 0.5509(4) 0.7024(13) 0.1482(8) 0.0536(15) Uani 1 1 d . . .
H65 H 0.5660 0.6719 0.1163 0.064 Uiso 1 1 calc R B .
C66 C 0.5412(4) 0.8253(13) 0.1464(8) 0.0536(15) Uani 1 1 d . B .
H66 H 0.5487 0.8798 0.1119 0.064 Uiso 1 1 calc R . .
C68 C 0.5075(4) 0.7861(13) 0.2414(8) 0.0536(15) Uani 1 1 d . B 1
H68 H 0.4923 0.8159 0.2735 0.064 Uiso 1 1 calc R B 1
C69 C 0.2912(2) 0.6011(10) 0.7848(5) 0.025(2) Uani 1 1 d . . .
C70 C 0.3080(3) 0.4957(11) 0.8042(5) 0.030(2) Uani 1 1 d . . .
H70 H 0.3300 0.4880 0.7934 0.036 Uiso 1 1 calc R . .
C71 C 0.2925(3) 0.4016(11) 0.8392(6) 0.035(3) Uani 1 1 d . . .
H71 H 0.3039 0.3287 0.8515 0.043 Uiso 1 1 calc R . .
C72 C 0.2604(3) 0.4124(11) 0.8567(6) 0.037(3) Uani 1 1 d . . .
H72 H 0.2496 0.3470 0.8797 0.044 Uiso 1 1 calc R . .
C73 C 0.2441(3) 0.5252(11) 0.8390(8) 0.050(4) Uani 1 1 d . . .
H73 H 0.2224 0.5368 0.8524 0.060 Uiso 1 1 calc R . .
C74 C 0.2595(3) 0.6166(11) 0.8029(7) 0.038(3) Uani 1 1 d . . .
H74 H 0.2484 0.6903 0.7903 0.046 Uiso 1 1 calc R . .
C75 C 0.3412(2) 0.7813(11) 0.8026(6) 0.030(2) Uani 1 1 d . . .
C76 C 0.3317(3) 0.7990(12) 0.8697(6) 0.039(3) Uani 1 1 d . . .
H76 H 0.3104 0.7804 0.8828 0.047 Uiso 1 1 calc R . .
C77 C 0.3533(3) 0.8439(12) 0.9181(6) 0.042(3) Uani 1 1 d . . .
H77 H 0.3472 0.8528 0.9644 0.051 Uiso 1 1 calc R . .
C78 C 0.3844(3) 0.8758(13) 0.8969(7) 0.046(3) Uani 1 1 d . . .
H78 H 0.3992 0.9095 0.9287 0.055 Uiso 1 1 calc R . .
C79 C 0.3935(3) 0.8585(12) 0.8312(7) 0.042(3) Uani 1 1 d . . .
H79 H 0.4149 0.8762 0.8182 0.051 Uiso 1 1 calc R . .
C80 C 0.3722(2) 0.8157(10) 0.7833(6) 0.033(2) Uani 1 1 d . . .
H80 H 0.3786 0.8095 0.7371 0.040 Uiso 1 1 calc R . .
C81 C 0.3376(2) 0.6417(10) 0.6859(6) 0.028(2) Uani 1 1 d . . .
C82 C 0.3547(2) 0.5827(10) 0.6498(5) 0.024(2) Uani 1 1 d . . .
C83 C 0.3745(2) 0.5131(10) 0.6019(5) 0.025(2) Uani 1 1 d . . .
C84 C 0.4034(3) 0.5651(13) 0.5785(6) 0.041(3) Uani 1 1 d . . .
H84 H 0.4114 0.6403 0.5975 0.050 Uiso 1 1 calc R . .
C85 C 0.3647(2) 0.3997(10) 0.5782(5) 0.023(2) Uani 1 1 d . . .
H85 H 0.3461 0.3618 0.5969 0.027 Uiso 1 1 calc R . .
C86 C 0.4201(3) 0.5047(11) 0.5273(7) 0.037(3) Uani 1 1 d . . .
H86 H 0.4392 0.5402 0.5096 0.045 Uiso 1 1 calc R . .
C87 C 0.3811(2) 0.3409(10) 0.5284(5) 0.025(2) Uani 1 1 d . . .
H87 H 0.3734 0.2637 0.5116 0.030 Uiso 1 1 calc R . .
C88 C 0.4087(2) 0.3895(10) 0.5015(6) 0.027(2) Uani 1 1 d . . .
C89 C 0.4258(2) 0.3346(11) 0.4464(6) 0.029(2) Uani 1 1 d . . .
C90 C 0.4393(3) 0.2859(11) 0.4001(6) 0.032(2) Uani 1 1 d . . .
C91 C 0.4898(3) 0.1191(12) 0.3822(6) 0.036(3) Uani 1 1 d . . .
C92 C 0.5160(3) 0.0713(11) 0.3490(8) 0.045(3) Uani 1 1 d . . .
H92 H 0.5207 0.0967 0.3039 0.054 Uiso 1 1 calc R . .
C93 C 0.5358(3) -0.0157(14) 0.3826(9) 0.055(4) Uani 1 1 d . . .
H93 H 0.5540 -0.0484 0.3599 0.066 Uiso 1 1 calc R . .
C94 C 0.5291(3) -0.0530(11) 0.4467(7) 0.041(3) Uani 1 1 d . . .
H94 H 0.5418 -0.1143 0.4686 0.050 Uiso 1 1 calc R . .
C95 C 0.5029(3) 0.0008(12) 0.4804(7) 0.043(3) Uani 1 1 d . . .
H95 H 0.4988 -0.0208 0.5264 0.052 Uiso 1 1 calc R . .
C96 C 0.4835(3) 0.0826(12) 0.4486(6) 0.036(3) Uani 1 1 d . . .
H96 H 0.4655 0.1155 0.4719 0.043 Uiso 1 1 calc R . .
C97 C 0.4346(3) 0.1092(10) 0.2957(5) 0.027(2) Uani 1 1 d . . .
C98 C 0.4470(3) 0.0095(13) 0.2586(7) 0.045(3) Uani 1 1 d . . .
H98 H 0.4695 -0.0020 0.2569 0.054 Uiso 1 1 calc R . .
C99 C 0.4276(4) -0.0718(14) 0.2248(7) 0.055(4) Uani 1 1 d . . .
H99 H 0.4363 -0.1414 0.2014 0.065 Uiso 1 1 calc R . .
C100 C 0.3956(4) -0.0508(16) 0.2253(8) 0.063(5) Uani 1 1 d . . .
H100 H 0.3820 -0.1048 0.2003 0.076 Uiso 1 1 calc R . .
C101 C 0.3823(3) 0.0467(16) 0.2610(7) 0.057(4) Uani 1 1 d . . .
H101 H 0.3597 0.0569 0.2620 0.069 Uiso 1 1 calc R . .
C102 C 0.4018(3) 0.1298(14) 0.2953(7) 0.049(3) Uani 1 1 d . . .
H102 H 0.3929 0.1996 0.3183 0.059 Uiso 1 1 calc R . .
Cl1 Cl 0.19162(12) 1.4077(6) 0.7069(3) 0.1013(13) Uani 1 1 d . . .
Cl2 Cl 0.18021(13) 1.2611(6) 0.8329(3) 0.1013(13) Uani 1 1 d . . .
C1SA C 0.1993(13) 1.268(6) 0.753(3) 0.1013(13) Uani 0.39(3) 1 d P C 1
H1SA H 0.1921 1.1964 0.7250 0.122 Uiso 0.39(3) 1 calc PR C 1
H1SB H 0.2226 1.2598 0.7595 0.122 Uiso 0.39(3) 1 calc PR C 1
C1A C 0.5204(4) 0.8669(13) 0.1953(8) 0.0536(15) Uani 1 1 d . . .
H1A H 0.5150 0.9528 0.1971 0.064 Uiso 1 1 calc R B 1
C1SB C 0.1721(8) 1.280(4) 0.735(2) 0.1013(13) Uani 0.61(3) 1 d P C 2
H1SC H 0.1797 1.2056 0.7101 0.122 Uiso 0.61(3) 1 calc PR C 2
H1SD H 0.1489 1.2894 0.7265 0.122 Uiso 0.61(3) 1 calc PR C 2

loop_
_atom_site_aniso_label
_atom_site_aniso_U_11
_atom_site_aniso_U_22
_atom_site_aniso_U_33
_atom_site_aniso_U_23
_atom_site_aniso_U_13
_atom_site_aniso_U_12
Cu1 0.0207(5) 0.0267(7) 0.0157(6) 0.0013(6) 0.0018(5) -0.0006(5)
Cu2 0.0214(6) 0.0289(8) 0.0201(7) -0.0013(6) 0.0029(5) 0.0014(5)
I1 0.0260(2) 0.0336(3) 0.0173(3) -0.0011(3) 0.0053(3) 0.0005(2)
I2 0.0283(3) 0.0327(4) 0.0272(3) -0.0019(3) 0.0108(3) 0.0026(2)
P1 0.0218(10) 0.0299(14) 0.0152(11) -0.0006(10) 0.0027(9) -0.0017(9)
P2 0.0223(10) 0.0298(13) 0.0189(12) -0.0005(10) 0.0015(9) 0.0042(9)
P3 0.0185(9) 0.0273(14) 0.0194(12) 0.0007(10) 0.0046(9) -0.0009(9)
P4 0.0253(11) 0.0274(14) 0.0171(12) -0.0037(10) 0.0036(9) 0.0013(10)
P5 0.0223(10) 0.0252(13) 0.0197(12) 0.0024(10) 0.0024(9) 0.0035(9)
P6 0.0228(11) 0.0265(13) 0.0205(12) 0.0010(10) 0.0058(9) 0.0024(10)
C1 0.013(4) 0.046(7) 0.025(5) -0.001(5) 0.004(4) -0.001(4)
C2 0.025(4) 0.033(6) 0.020(5) 0.003(4) -0.001(4) 0.002(4)
C3 0.031(5) 0.048(7) 0.027(6) -0.005(5) 0.001(4) 0.012(5)
C4 0.031(5) 0.040(7) 0.039(7) -0.002(5) -0.003(5) 0.005(5)
C5 0.039(5) 0.033(6) 0.017(5) 0.005(4) 0.002(4) 0.001(5)
C6 0.028(5) 0.026(5) 0.027(6) -0.001(4) 0.003(4) 0.000(4)
C8 0.056(3) 0.062(4) 0.041(3) -0.011(3) 0.010(3) -0.027(3)
C7 0.056(3) 0.062(4) 0.041(3) -0.011(3) 0.010(3) -0.027(3)
C11 0.056(3) 0.062(4) 0.041(3) -0.011(3) 0.010(3) -0.027(3)
C12 0.056(3) 0.062(4) 0.041(3) -0.011(3) 0.010(3) -0.027(3)
C10 0.056(3) 0.062(4) 0.041(3) -0.011(3) 0.010(3) -0.027(3)
C9 0.056(3) 0.062(4) 0.041(3) -0.011(3) 0.010(3) -0.027(3)
C13 0.030(5) 0.036(6) 0.012(4) -0.001(4) -0.002(4) -0.007(4)
C14 0.019(4) 0.030(6) 0.032(6) 0.007(4) -0.001(4) 0.003(4)
C15 0.020(4) 0.035(6) 0.019(5) -0.010(4) 0.000(4) 0.008(4)
C16 0.024(4) 0.033(6) 0.019(5) -0.001(4) -0.008(4) -0.002(4)
C17 0.048(6) 0.036(7) 0.025(6) 0.014(5) 0.003(5) 0.016(5)
C18 0.030(5) 0.037(6) 0.018(5) -0.002(5) 0.003(4) 0.012(4)
C19 0.042(6) 0.048(8) 0.040(7) 0.000(6) 0.001(5) 0.026(6)
C20 0.030(5) 0.036(6) 0.021(5) -0.003(4) 0.008(4) 0.001(4)
C21 0.021(4) 0.041(6) 0.028(5) -0.009(5) -0.002(5) 0.015(4)
C22 0.032(5) 0.031(6) 0.027(5) 0.000(5) -0.001(5) 0.002(4)
C23 0.033(5) 0.028(6) 0.024(5) -0.013(4) 0.003(4) 0.005(4)
C24 0.037(5) 0.036(7) 0.028(6) 0.000(5) -0.013(5) 0.008(5)
C25 0.043(6) 0.026(6) 0.046(7) -0.003(5) -0.008(5) 0.010(5)
C26 0.048(7) 0.025(6) 0.038(6) 0.010(5) -0.005(5) -0.007(5)
C27 0.046(7) 0.054(9) 0.051(9) 0.005(7) 0.013(6) -0.011(6)
C28 0.031(5) 0.040(7) 0.038(7) 0.011(5) 0.007(5) -0.003(5)
C29 0.025(5) 0.038(6) 0.019(5) -0.002(4) 0.008(4) 0.007(4)
C30 0.034(5) 0.040(7) 0.021(5) 0.006(5) -0.002(4) -0.004(5)
C31 0.051(7) 0.045(7) 0.026(6) 0.003(5) 0.007(5) -0.012(6)
C32 0.057(8) 0.054(9) 0.038(7) -0.001(6) -0.010(6) -0.026(7)
C33 0.039(6) 0.057(9) 0.049(8) -0.005(7) -0.001(6) -0.003(6)
C34 0.028(5) 0.048(8) 0.046(7) -0.012(6) -0.009(5) -0.006(5)
C35 0.016(4) 0.041(7) 0.033(6) -0.014(5) 0.001(4) -0.008(4)
C36 0.021(4) 0.028(6) 0.045(7) -0.010(5) -0.003(4) 0.004(4)
C37 0.023(5) 0.046(8) 0.055(8) -0.004(6) -0.005(5) 0.002(5)
C38 0.035(5) 0.019(6) 0.076(10) 0.002(6) -0.018(6) 0.000(5)
C39 0.035(6) 0.059(8) 0.031(6) 0.005(6) -0.010(5) -0.001(6)
C40 0.021(4) 0.032(6) 0.025(5) -0.002(4) -0.007(4) 0.005(4)
C41 0.026(4) 0.020(5) 0.028(5) 0.003(4) -0.005(4) 0.003(4)
C42 0.034(5) 0.047(8) 0.034(6) 0.008(6) 0.000(5) -0.007(5)
C43 0.038(6) 0.052(8) 0.051(7) 0.004(7) -0.014(6) -0.020(5)
C44 0.037(6) 0.044(8) 0.056(8) -0.003(6) -0.023(6) 0.004(5)
C45 0.030(5) 0.041(7) 0.038(7) -0.014(5) -0.004(5) 0.009(5)
C46 0.024(4) 0.021(5) 0.027(5) -0.004(4) 0.008(4) -0.001(4)
C47 0.024(5) 0.034(6) 0.028(6) 0.007(5) 0.006(4) -0.007(4)
C48 0.023(4) 0.027(6) 0.026(5) -0.004(4) -0.003(4) 0.003(4)
C49 0.019(4) 0.021(5) 0.024(5) 0.010(4) 0.001(4) 0.000(4)
C50 0.026(5) 0.043(7) 0.024(5) 0.002(5) -0.002(4) 0.004(5)
C51 0.033(5) 0.023(5) 0.018(5) -0.002(4) 0.002(4) 0.003(4)
C52 0.031(5) 0.030(6) 0.020(5) -0.004(4) -0.001(4) 0.008(4)
C53 0.026(4) 0.029(6) 0.024(5) 0.000(4) -0.003(4) 0.003(4)
C54 0.026(4) 0.014(5) 0.020(5) 0.003(4) 0.007(4) -0.004(3)
C55 0.020(4) 0.024(5) 0.020(5) 0.000(4) 0.000(4) -0.004(4)
C56 0.021(4) 0.045(7) 0.020(5) 0.005(5) 0.004(4) -0.005(4)
C57 0.029(5) 0.040(7) 0.020(5) 0.004(5) 0.002(4) -0.001(4)
C58 0.040(5) 0.024(6) 0.028(6) 0.003(4) 0.003(5) 0.005(4)
C59 0.042(6) 0.036(7) 0.025(6) -0.005(5) -0.003(5) -0.002(5)
C60 0.044(6) 0.037(7) 0.031(6) 0.013(5) -0.008(5) -0.005(5)
C61 0.037(6) 0.039(7) 0.044(7) 0.001(6) -0.004(5) 0.014(5)
C62 0.044(6) 0.033(6) 0.024(5) -0.003(5) -0.001(5) 0.001(5)
C63 0.070(3) 0.042(3) 0.049(3) 0.014(2) 0.028(3) 0.012(3)
C64 0.070(3) 0.042(3) 0.049(3) 0.014(2) 0.028(3) 0.012(3)
C65 0.070(3) 0.042(3) 0.049(3) 0.014(2) 0.028(3) 0.012(3)
C66 0.070(3) 0.042(3) 0.049(3) 0.014(2) 0.028(3) 0.012(3)
C68 0.070(3) 0.042(3) 0.049(3) 0.014(2) 0.028(3) 0.012(3)
C69 0.030(5) 0.033(6) 0.013(5) -0.004(4) 0.002(4) 0.006(4)
C70 0.040(5) 0.035(6) 0.016(5) 0.002(4) 0.004(4) 0.006(5)
C71 0.042(6) 0.035(7) 0.029(6) -0.001(5) 0.011(5) 0.009(5)
C72 0.042(6) 0.031(6) 0.037(7) 0.000(5) 0.012(5) 0.002(5)
C73 0.054(7) 0.027(7) 0.070(10) 0.029(6) 0.032(7) 0.003(5)
C74 0.033(5) 0.032(6) 0.051(7) -0.001(5) 0.016(5) 0.011(5)
C75 0.029(5) 0.033(6) 0.027(5) -0.002(5) 0.001(4) 0.011(4)
C76 0.052(7) 0.043(7) 0.022(5) 0.004(5) -0.002(5) -0.017(6)
C77 0.071(8) 0.035(7) 0.021(5) 0.004(5) -0.002(5) -0.007(6)
C78 0.055(7) 0.046(8) 0.036(7) 0.010(6) -0.027(6) -0.010(6)
C79 0.040(6) 0.036(7) 0.051(8) -0.002(6) -0.013(6) -0.004(5)
C80 0.032(5) 0.031(6) 0.037(7) -0.005(5) -0.001(5) -0.001(4)
C81 0.029(4) 0.032(6) 0.022(5) 0.005(5) -0.003(4) -0.003(4)
C82 0.024(4) 0.027(6) 0.020(5) -0.005(4) 0.009(4) 0.003(4)
C83 0.020(4) 0.036(6) 0.019(5) -0.006(4) 0.004(4) 0.002(4)
C84 0.041(6) 0.049(8) 0.034(7) -0.017(6) 0.021(5) -0.015(5)
C85 0.019(4) 0.028(6) 0.021(5) 0.001(4) 0.000(4) 0.003(4)
C86 0.033(6) 0.028(6) 0.052(7) -0.014(6) 0.016(5) -0.011(5)
C87 0.024(5) 0.030(6) 0.021(5) 0.003(4) -0.004(4) 0.006(4)
C88 0.027(5) 0.026(6) 0.027(5) 0.003(4) 0.005(4) 0.011(4)
C89 0.028(5) 0.033(6) 0.027(6) 0.006(5) 0.010(4) 0.007(4)
C90 0.030(5) 0.026(6) 0.041(7) 0.006(5) -0.001(5) 0.004(4)
C91 0.033(5) 0.042(7) 0.032(6) -0.009(5) 0.000(5) -0.006(5)
C92 0.044(6) 0.026(6) 0.064(9) 0.017(6) 0.014(6) 0.019(5)
C93 0.033(6) 0.056(9) 0.075(11) 0.027(8) 0.009(6) 0.013(6)
C94 0.043(6) 0.016(6) 0.065(9) 0.008(6) -0.023(6) 0.001(5)
C95 0.058(7) 0.034(7) 0.037(7) 0.010(5) -0.011(6) -0.015(6)
C96 0.040(6) 0.039(7) 0.030(6) 0.010(5) 0.004(5) 0.000(5)
C97 0.038(5) 0.023(5) 0.019(5) 0.003(4) -0.002(4) -0.002(4)
C98 0.053(7) 0.045(8) 0.038(8) 0.012(6) -0.005(6) 0.004(6)
C99 0.095(12) 0.038(8) 0.030(7) 0.000(6) -0.002(7) -0.009(7)
C100 0.088(11) 0.061(10) 0.040(8) 0.007(7) -0.017(8) -0.036(9)
C101 0.040(6) 0.091(12) 0.041(8) 0.020(8) -0.013(6) -0.030(7)
C102 0.035(6) 0.062(9) 0.049(8) 0.012(7) 0.000(5) -0.013(6)
Cl1 0.0693(19) 0.128(3) 0.106(3) -0.050(3) -0.0044(19) 0.0018(19)
Cl2 0.0693(19) 0.128(3) 0.106(3) -0.050(3) -0.0044(19) 0.0018(19)
C1SA 0.0693(19) 0.128(3) 0.106(3) -0.050(3) -0.0044(19) 0.0018(19)
C1A 0.070(3) 0.042(3) 0.049(3) 0.014(2) 0.028(3) 0.012(3)
C1SB 0.0693(19) 0.128(3) 0.106(3) -0.050(3) -0.0044(19) 0.0018(19)

loop_
_atom_type_symbol
_atom_type_description
_atom_type_scat_dispersion_real
_atom_type_scat_dispersion_imag
_atom_type_scat_source
C C 0.0181 0.0091 'International Tables Vol C Tables 4.2.6.8 and 6.1.1.4'
H H 0.0000 0.0000 'International Tables Vol C Tables 4.2.6.8 and 6.1.1.4'
P P 0.2955 0.4335 'International Tables Vol C Tables 4.2.6.8 and 6.1.1.4'
Cl Cl 0.3639 0.7018 'International Tables Vol C Tables 4.2.6.8 and 6.1.1.4'
Cu Cu -1.9646 0.5888 'International Tables Vol C Tables 4.2.6.8 and 6.1.1.4'
I I -0.3257 6.8362 'International Tables Vol C Tables 4.2.6.8 and 6.1.1.4'

loop_
_geom_angle_atom_site_label_1
_geom_angle_atom_site_label_2
_geom_angle_atom_site_label_3
_geom_angle
P5 Cu1 P1 119.79(11)
P5 Cu1 P3 108.35(10)
P1 Cu1 P3 105.01(10)
P5 Cu1 I1 105.79(8)
P1 Cu1 I1 109.77(8)
P3 Cu1 I1 107.63(8)
P4 Cu2 P6 116.51(11)
P4 Cu2 P2 106.77(11)
P6 Cu2 P2 108.23(10)
P4 Cu2 I2 110.46(8)
P6 Cu2 I2 106.24(8)
P2 Cu2 I2 108.40(8)
C13 P1 C7 101.2(4)
C13 P1 C1 103.4(5)
C7 P1 C1 100.3(5)
C13 P1 Cu1 113.7(3)
C7 P1 Cu1 122.4(3)
C1 P1 Cu1 113.3(4)
C22 P2 C23 101.6(5)
C22 P2 C29 101.3(5)
C23 P2 C29 100.4(5)
C22 P2 Cu2 113.8(4)
C23 P2 Cu2 118.6(4)
C29 P2 Cu2 118.4(3)
C47 P3 C35 102.4(5)
C47 P3 C41 102.3(5)
C35 P3 C41 102.3(5)
C47 P3 Cu1 114.6(4)
C35 P3 Cu1 114.4(3)
C41 P3 Cu1 118.8(4)
C56 P4 C63 101.4(6)
C56 P4 C57 101.9(5)
C63 P4 C57 101.6(6)
C56 P4 Cu2 116.5(4)
C63 P4 Cu2 114.0(5)
C57 P4 Cu2 119.0(4)
C81 P5 C75 99.7(5)
C81 P5 C69 101.2(5)
C75 P5 C69 102.3(5)
C81 P5 Cu1 113.9(4)
C75 P5 Cu1 114.2(4)
C69 P5 Cu1 122.5(3)
C90 P6 C91 101.5(5)
C90 P6 C97 101.9(5)
C91 P6 C97 102.4(5)
C90 P6 Cu2 111.8(4)
C91 P6 Cu2 123.4(4)
C97 P6 Cu2 113.2(3)
C2 C1 C6 123.0(11)
C2 C1 P1 117.4(9)
C6 C1 P1 119.6(9)
C1 C2 C3 119.8(10)
C1 C2 H2 120.1
C3 C2 H2 120.1
C4 C3 C2 119.9(11)
C4 C3 H3 120.1
C2 C3 H3 120.1
C3 C4 C5 119.4(12)
C3 C4 H4 120.3
C5 C4 H4 120.3
C4 C5 C6 120.7(11)
C4 C5 H5 119.6
C6 C5 H5 119.6
C1 C6 C5 117.2(10)
C1 C6 H6 121.4
C5 C6 H6 121.4
C7 C8 C9 120.0
C7 C8 H8 120.0
C9 C8 H8 120.0
C8 C7 C11 120.0
C8 C7 P1 121.1(4)
C11 C7 P1 118.5(4)
C12 C11 C7 120.0
C12 C11 H11 120.0
C7 C11 H11 120.0
C11 C12 C10 120.0
C11 C12 H12 120.0
C10 C12 H12 120.0
C9 C10 C12 120.0
C9 C10 H10 120.0
C12 C10 H10 120.0
C10 C9 C8 120.0
C10 C9 H9 120.0
C8 C9 H9 120.0
C14 C13 P1 178.1(10)
C13 C14 C15 177.9(12)
C16 C15 C17 118.4(9)
C16 C15 C14 122.6(10)
C17 C15 C14 119.0(10)
C18 C16 C15 120.5(10)
C18 C16 H16 119.8
C15 C16 H16 119.8
C19 C17 C15 120.6(11)
C19 C17 H17 119.7
C15 C17 H17 119.7
C16 C18 C20 120.7(10)
C16 C18 H18 119.6
C20 C18 H18 119.6
C17 C19 C20 121.0(11)
C17 C19 H19 119.5
C20 C19 H19 119.5
C18 C20 C19 118.8(10)
C18 C20 C21 122.0(10)
C19 C20 C21 119.1(10)
C22 C21 C20 175.6(13)
C21 C22 P2 174.2(10)
C24 C23 C28 117.3(11)
C24 C23 P2 124.4(9)
C28 C23 P2 118.3(8)
C25 C24 C23 122.0(11)
C25 C24 H24 119.0
C23 C24 H24 119.0
C24 C25 C26 120.5(11)
C24 C25 H25 119.7
C26 C25 H25 119.7
C27 C26 C25 119.3(12)
C27 C26 H26 120.4
C25 C26 H26 120.4
C26 C27 C28 120.9(12)
C26 C27 H27 119.5
C28 C27 H27 119.5
C27 C28 C23 119.8(11)
C27 C28 H28 120.1
C23 C28 H28 120.1
C30 C29 C34 120.4(11)
C30 C29 P2 118.6(8)
C34 C29 P2 121.0(9)
C29 C30 C31 119.8(11)
C29 C30 H30 120.1
C31 C30 H30 120.1
C32 C31 C30 118.4(13)
C32 C31 H31 120.8
C30 C31 H31 120.8
C33 C32 C31 121.1(12)
C33 C32 H32 119.4
C31 C32 H32 119.4
C32 C33 C34 119.4(13)
C32 C33 H33 120.3
C34 C33 H33 120.3
C33 C34 C29 120.7(12)
C33 C34 H34 119.6
C29 C34 H34 119.6
C40 C35 C36 119.7(11)
C40 C35 P3 121.7(8)
C36 C35 P3 118.6(9)
C35 C36 C37 118.5(12)
C35 C36 H36 120.7
C37 C36 H36 120.7
C38 C37 C36 121.1(12)
C38 C37 H37 119.4
C36 C37 H37 119.4
C37 C38 C39 119.0(12)
C37 C38 H38 120.5
C39 C38 H38 120.5
C40 C39 C38 120.9(12)
C40 C39 H39 119.6
C38 C39 H39 119.6
C39 C40 C35 120.8(11)
C39 C40 H40 119.6
C35 C40 H40 119.6
C46 C41 C42 119.8(10)
C46 C41 P3 118.0(7)
C42 C41 P3 122.2(9)
C43 C42 C41 119.9(12)
C43 C42 H42 120.1
C41 C42 H42 120.1
C42 C43 C44 120.7(11)
C42 C43 H43 119.6
C44 C43 H43 119.6
C45 C44 C43 119.3(12)
C45 C44 H44 120.3
C43 C44 H44 120.3
C44 C45 C46 120.3(12)
C44 C45 H45 119.9
C46 C45 H45 119.9
C41 C46 C45 120.0(9)
C41 C46 H46 120.0
C45 C46 H46 120.0
C48 C47 P3 175.0(10)
C47 C48 C49 175.9(11)
C51 C49 C50 118.3(9)
C51 C49 C48 120.4(9)
C50 C49 C48 121.2(9)
C52 C50 C49 120.6(10)
C52 C50 H50 119.7
C49 C50 H50 119.7
C53 C51 C49 120.0(9)
C53 C51 H51 120.0
C49 C51 H51 120.0
C50 C52 C54 120.9(9)
C50 C52 H52 119.5
C54 C52 H52 119.5
C51 C53 C54 121.5(9)
C51 C53 H53 119.3
C54 C53 H53 119.3
C53 C54 C52 118.6(9)
C53 C54 C55 119.8(9)
C52 C54 C55 121.5(9)
C56 C55 C54 178.2(11)
C55 C56 P4 178.8(10)
C62 C57 C58 120.7(10)
C62 C57 P4 117.2(9)
C58 C57 P4 121.9(8)
C59 C58 C57 119.5(10)
C59 C58 H58 120.3
C57 C58 H58 120.3
C58 C59 C60 120.0(11)
C58 C59 H59 120.0
C60 C59 H59 120.0
C61 C60 C59 120.1(11)
C61 C60 H60 119.9
C59 C60 H60 119.9
C60 C61 C62 120.3(11)
C60 C61 H61 119.8
C62 C61 H61 119.8
C57 C62 C61 119.3(11)
C57 C62 H62 120.4
C61 C62 H62 120.4
C64 C63 C68 117.6(13)
C64 C63 P4 118.6(11)
C68 C63 P4 123.6(10)
C63 C64 C65 122.8(13)
C63 C64 H64 118.6
C65 C64 H64 118.6
C64 C65 C66 118.9(13)
C64 C65 H65 120.5
C66 C65 H65 120.5
C1A C66 C65 118.7(13)
C1A C66 H66 120.6
C65 C66 H66 120.6
C1A C68 C63 121.0(13)
C1A C68 H68 119.5
C63 C68 H68 119.5
C74 C69 C70 120.8(10)
C74 C69 P5 119.4(9)
C70 C69 P5 119.6(8)
C71 C70 C69 119.8(10)
C71 C70 H70 120.1
C69 C70 H70 120.1
C70 C71 C72 120.9(11)
C70 C71 H71 119.5
C72 C71 H71 119.5
C71 C72 C73 118.0(11)
C71 C72 H72 121.0
C73 C72 H72 121.0
C74 C73 C72 120.4(11)
C74 C73 H73 119.8
C72 C73 H73 119.8
C73 C74 C69 119.9(11)
C73 C74 H74 120.1
C69 C74 H74 120.1
C76 C75 C80 118.9(11)
C76 C75 P5 120.1(9)
C80 C75 P5 120.8(9)
C75 C76 C77 120.7(12)
C75 C76 H76 119.7
C77 C76 H76 119.7
C76 C77 C78 118.6(11)
C76 C77 H77 120.7
C78 C77 H77 120.7
C79 C78 C77 120.5(11)
C79 C78 H78 119.8
C77 C78 H78 119.8
C78 C79 C80 121.0(12)
C78 C79 H79 119.5
C80 C79 H79 119.5
C79 C80 C75 120.2(12)
C79 C80 H80 119.9
C75 C80 H80 119.9
C82 C81 P5 179.3(10)
C81 C82 C83 176.4(12)
C85 C83 C84 120.1(9)
C85 C83 C82 120.3(9)
C84 C83 C82 119.6(10)
C86 C84 C83 118.9(11)
C86 C84 H84 120.5
C83 C84 H84 120.5
C87 C85 C83 120.5(9)
C87 C85 H85 119.7
C83 C85 H85 119.7
C84 C86 C88 119.8(10)
C84 C86 H86 120.1
C88 C86 H86 120.1
C85 C87 C88 122.0(10)
C85 C87 H87 119.0
C88 C87 H87 119.0
C87 C88 C86 118.5(10)
C87 C88 C89 123.9(11)
C86 C88 C89 117.5(10)
C90 C89 C88 177.8(13)
C89 C90 P6 174.6(11)
C92 C91 C96 119.4(12)
C92 C91 P6 118.2(10)
C96 C91 P6 122.3(9)
C91 C92 C93 119.6(13)
C91 C92 H92 120.2
C93 C92 H92 120.2
C94 C93 C92 120.6(13)
C94 C93 H93 119.7
C92 C93 H93 119.7
C93 C94 C95 118.7(11)
C93 C94 H94 120.7
C95 C94 H94 120.7
C96 C95 C94 121.2(13)
C96 C95 H95 119.4
C94 C95 H95 119.4
C95 C96 C91 120.4(12)
C95 C96 H96 119.8
C91 C96 H96 119.8
C102 C97 C98 119.2(11)
C102 C97 P6 121.8(9)
C98 C97 P6 118.5(9)
C99 C98 C97 121.6(13)
C99 C98 H98 119.2
C97 C98 H98 119.2
C100 C99 C98 118.4(15)
C100 C99 H99 120.8
C98 C99 H99 120.8
C99 C100 C101 122.0(13)
C99 C100 H100 119.0
C101 C100 H100 119.0
C100 C101 C102 120.0(14)
C100 C101 H101 120.0
C102 C101 H101 120.0
C101 C102 C97 118.7(14)
C101 C102 H102 120.6
C97 C102 H102 120.6
Cl2 C1SA Cl1 114(3)
Cl2 C1SA H1SA 108.8
Cl1 C1SA H1SA 108.8
Cl2 C1SA H1SB 108.8
Cl1 C1SA H1SB 108.8
H1SA C1SA H1SB 107.7
C68 C1A C66 120.6(13)
C68 C1A H1A 119.7
C66 C1A H1A 119.7
Cl1 C1SB Cl2 108.6(18)
Cl1 C1SB H1SC 110.0
Cl2 C1SB H1SC 110.0
Cl1 C1SB H1SD 110.0
Cl2 C1SB H1SD 110.0
H1SC C1SB H1SD 108.3

loop_
_geom_bond_atom_site_label_1
_geom_bond_atom_site_label_2
_geom_bond_distance
Cu1 P5 2.293(3)
Cu1 P1 2.302(3)
Cu1 P3 2.311(3)
Cu1 I1 2.6385(15)
Cu2 P4 2.300(3)
Cu2 P6 2.306(3)
Cu2 P2 2.311(3)
Cu2 I2 2.6449(14)
P1 C13 1.776(11)
P1 C7 1.856(6)
P1 C1 1.860(12)
P2 C22 1.772(11)
P2 C23 1.810(12)
P2 C29 1.866(11)
P3 C47 1.750(11)
P3 C35 1.826(12)
P3 C41 1.840(11)
P4 C56 1.778(11)
P4 C63 1.850(14)
P4 C57 1.866(11)
P5 C81 1.753(11)
P5 C75 1.838(12)
P5 C69 1.847(11)
P6 C90 1.765(12)
P6 C91 1.840(13)
P6 C97 1.843(11)
C1 C2 1.345(16)
C1 C6 1.387(17)
C2 C3 1.400(16)
C2 H2 0.9500
C3 C4 1.385(17)
C3 H3 0.9500
C4 C5 1.394(17)
C4 H4 0.9500
C5 C6 1.412(15)
C5 H5 0.9500
C6 H6 0.9500
C8 C7 1.3900
C8 C9 1.3900
C8 H8 0.9500
C7 C11 1.3900
C11 C12 1.3900
C11 H11 0.9500
C12 C10 1.3900
C12 H12 0.9500
C10 C9 1.3900
C10 H10 0.9500
C9 H9 0.9500
C13 C14 1.186(16)
C14 C15 1.427(14)
C15 C16 1.397(15)
C15 C17 1.425(15)
C16 C18 1.380(15)
C16 H16 0.9500
C17 C19 1.352(17)
C17 H17 0.9500
C18 C20 1.395(15)
C18 H18 0.9500
C19 C20 1.406(17)
C19 H19 0.9500
C20 C21 1.458(14)
C21 C22 1.191(15)
C23 C24 1.382(15)
C23 C28 1.416(15)
C24 C25 1.367(18)
C24 H24 0.9500
C25 C26 1.386(18)
C25 H25 0.9500
C26 C27 1.361(19)
C26 H26 0.9500
C27 C28 1.399(18)
C27 H27 0.9500
C28 H28 0.9500
C29 C30 1.360(16)
C29 C34 1.375(15)
C30 C31 1.404(17)
C30 H30 0.9500
C31 C32 1.386(19)
C31 H31 0.9500
C32 C33 1.37(2)
C32 H32 0.9500
C33 C34 1.367(18)
C33 H33 0.9500
C34 H34 0.9500
C35 C40 1.397(16)
C35 C36 1.397(15)
C36 C37 1.430(17)
C36 H36 0.9500
C37 C38 1.35(2)
C37 H37 0.9500
C38 C39 1.427(19)
C38 H38 0.9500
C39 C40 1.349(17)
C39 H39 0.9500
C40 H40 0.9500
C41 C46 1.383(14)
C41 C42 1.403(15)
C42 C43 1.377(19)
C42 H42 0.9500
C43 C44 1.42(2)
C43 H43 0.9500
C44 C45 1.369(18)
C44 H44 0.9500
C45 C46 1.419(15)
C45 H45 0.9500
C46 H46 0.9500
C47 C48 1.235(15)
C48 C49 1.427(14)
C49 C51 1.398(14)
C49 C50 1.407(15)
C50 C52 1.364(15)
C50 H50 0.9500
C51 C53 1.375(14)
C51 H51 0.9500
C52 C54 1.393(14)
C52 H52 0.9500
C53 C54 1.380(15)
C53 H53 0.9500
C54 C55 1.449(14)
C55 C56 1.203(15)
C57 C62 1.381(16)
C57 C58 1.387(16)
C58 C59 1.367(16)
C58 H58 0.9500
C59 C60 1.403(18)
C59 H59 0.9500
C60 C61 1.360(18)
C60 H60 0.9500
C61 C62 1.390(17)
C61 H61 0.9500
C62 H62 0.9500
C63 C64 1.348(19)
C63 C68 1.37(2)
C64 C65 1.374(18)
C64 H64 0.9500
C65 C66 1.38(2)
C65 H65 0.9500
C66 C1A 1.369(18)
C66 H66 0.9500
C68 C1A 1.368(19)
C68 H68 0.9500
C69 C74 1.384(14)
C69 C70 1.385(15)
C70 C71 1.384(17)
C70 H70 0.9500
C71 C72 1.393(16)
C71 H71 0.9500
C72 C73 1.433(17)
C72 H72 0.9500
C73 C74 1.373(17)
C73 H73 0.9500
C74 H74 0.9500
C75 C76 1.389(16)
C75 C80 1.404(15)
C76 C77 1.399(17)
C76 H76 0.9500
C77 C78 1.41(2)
C77 H77 0.9500
C78 C79 1.36(2)
C78 H78 0.9500
C79 C80 1.375(17)
C79 H79 0.9500
C80 H80 0.9500
C81 C82 1.189(15)
C82 C83 1.461(13)
C83 C85 1.367(15)
C83 C84 1.411(14)
C84 C86 1.386(16)
C84 H84 0.9500
C85 C87 1.354(14)
C85 H85 0.9500
C86 C88 1.420(16)
C86 H86 0.9500
C87 C88 1.372(15)
C87 H87 0.9500
C88 C89 1.428(14)
C89 C90 1.191(16)
C91 C92 1.374(17)
C91 C96 1.389(17)
C92 C93 1.413(18)
C92 H92 0.9500
C93 C94 1.35(2)
C93 H93 0.9500
C94 C95 1.40(2)
C94 H94 0.9500
C95 C96 1.350(18)
C95 H95 0.9500
C96 H96 0.9500
C97 C102 1.392(16)
C97 C98 1.396(17)
C98 C99 1.37(2)
C98 H98 0.9500
C99 C100 1.36(2)
C99 H99 0.9500
C100 C101 1.38(2)
C100 H100 0.9500
C101 C102 1.39(2)
C101 H101 0.9500
C102 H102 0.9500
Cl1 C1SB 1.69(4)
Cl1 C1SA 1.78(7)
Cl2 C1SA 1.77(6)
Cl2 C1SB 1.97(4)
C1SA H1SA 0.9900
C1SA H1SB 0.9900
C1A H1A 0.9500
C1SB H1SC 0.9900
C1SB H1SD 0.9900
